data_7211989
loop_
_publ_author_name
'Zhang, Xiao'
'Yi, Zhihui'
'Zhao, Liyan'
'Chen, Qian'
'Wang, Xiaolin'
'Xu, Jiqing'
'Xia, Wujiong'
'Yang, Chao'

_publ_section_title
;
 pH-dependent assembly of a series of inorganic--organic hybrid
 molybdenum(v) phosphate
;
_journal_issue 2
_journal_name_full CrystEngComm
_journal_page_first 595
_journal_paper_doi 10.1039/b917754j
_journal_volume 12
_journal_year 2010
_chemical_formula_sum 'C20 H103 Cd3 Mo12 N15 O72 P8'
_chemical_formula_weight 3442.44
_chemical_name_systematic
;
?
;
_space_group_IT_number 15
_symmetry_cell_setting monoclinic
_symmetry_space_group_name_Hall '-C 2yc'
_symmetry_space_group_name_H-M 'C 1 2/c 1'
_atom_sites_solution_hydrogens geom
_atom_sites_solution_primary direct
_atom_sites_solution_secondary difmap
_audit_creation_method SHELXL-97
_cell_angle_alpha 90.00
_cell_angle_beta 129.759(12)
_cell_angle_gamma 90.00
_cell_formula_units_Z 4
_cell_length_a 34.511(7)
_cell_length_b 15.736(2)
_cell_length_c 24.910(5)
_cell_measurement_reflns_used 6648
_cell_measurement_temperature 293(2)
_cell_measurement_theta_max 27.6753
_cell_measurement_theta_min 2.1937
_cell_volume 10399(4)
_computing_cell_refinement RAPID-AUTO
_computing_data_collection 'RAPID-AUTO (Rigaku, 1998)'
_computing_data_reduction RAPID-AUTO
_computing_structure_refinement 'SHELXL-97 (Sheldrick, 1997)'
_computing_structure_solution 'SHELXS-97 (Sheldrick, 1990)'
_diffrn_ambient_temperature 293(2)
_diffrn_detector_area_resol_mean 10
_diffrn_measured_fraction_theta_full 0.851
_diffrn_measured_fraction_theta_max 0.851
_diffrn_measurement_device_type RAXIS-RAPID
_diffrn_measurement_method '\w scans'
_diffrn_radiation_monochromator graphite
_diffrn_radiation_source 'fine-focus sealed tube'
_diffrn_radiation_type MoK\a
_diffrn_radiation_wavelength 0.71073
_diffrn_reflns_av_R_equivalents 0.0504
_diffrn_reflns_av_sigmaI/netI 0.1186
_diffrn_reflns_limit_h_max 41
_diffrn_reflns_limit_h_min -14
_diffrn_reflns_limit_k_max 8
_diffrn_reflns_limit_k_min -18
_diffrn_reflns_limit_l_max 20
_diffrn_reflns_limit_l_min -29
_diffrn_reflns_number 9981
_diffrn_reflns_theta_full 25.05
_diffrn_reflns_theta_max 25.05
_diffrn_reflns_theta_min 2.11
_exptl_absorpt_coefficient_mu 2.221
_exptl_absorpt_correction_T_max 0.7922
_exptl_absorpt_correction_T_min 0.6527
_exptl_absorpt_correction_type empirical
_exptl_absorpt_process_details '(ABSCOR; Higashi, 1995)'
_exptl_crystal_colour brown
_exptl_crystal_density_diffrn 2.199
_exptl_crystal_density_method 'not measured'
_exptl_crystal_description block
_exptl_crystal_F_000 6685
_exptl_crystal_size_max 0.21
_exptl_crystal_size_mid 0.16
_exptl_crystal_size_min 0.11
_refine_diff_density_max 1.791
_refine_diff_density_min -2.221
_refine_diff_density_rms 0.222
_refine_ls_extinction_method none
_refine_ls_goodness_of_fit_ref 0.944
_refine_ls_hydrogen_treatment constr
_refine_ls_matrix_type full
_refine_ls_number_parameters 597
_refine_ls_number_reflns 7840
_refine_ls_number_restraints 770
_refine_ls_restrained_S_all 0.926
_refine_ls_R_factor_all 0.1110
_refine_ls_R_factor_gt 0.0679
_refine_ls_shift/su_max 0.007
_refine_ls_shift/su_mean 0.000
_refine_ls_structure_factor_coef Fsqd
_refine_ls_weighting_details 'calc w=1/[\s^2^(Fo^2^)+(0.0994P)^2^+0.0000P] where P=(Fo^2^+2Fc^2^)/3'
_refine_ls_weighting_scheme calc
_refine_ls_wR_factor_gt 0.1728
_refine_ls_wR_factor_ref 0.1904
_reflns_number_gt 4457
_reflns_number_total 7840
_reflns_threshold_expression >2sigma(I)
_cod_data_source_file b917754j.txt
_cod_data_source_block 01
_cod_depositor_comments
;
The following automatic conversions were performed:

'_symmetry_cell_setting' value 'Monoclinic' changed to 'monoclinic'
according to /home/saulius/struct/CIF-dictionaries/cif_core.dic
dictionary named 'cif_core.dic' version 2.4.2 from 2011-04-26.

Automatic conversion script
Id: cif_fix_values 1891 2012-01-12 08:04:46Z andrius 
;
_cod_original_cell_volume 10399(3)
_cod_original_sg_symbol_H-M C2/C
_cod_database_code 7211989

loop_
_symmetry_equiv_pos_as_xyz
'x, y, z'
'-x, y, -z+1/2'
'x+1/2, y+1/2, z'
'-x+1/2, y+1/2, -z+1/2'
'-x, -y, -z'
'x, -y, z-1/2'
'-x+1/2, -y+1/2, -z'
'x+1/2, -y+1/2, z-1/2'

loop_
_atom_site_label
_atom_site_type_symbol
_atom_site_fract_x
_atom_site_fract_y
_atom_site_fract_z
_atom_site_U_iso_or_equiv
_atom_site_adp_type
_atom_site_occupancy
_atom_site_symmetry_multiplicity
_atom_site_calc_flag
_atom_site_refinement_flags
_atom_site_disorder_assembly
_atom_site_disorder_group
Mo1 Mo 0.20460(4) 0.51586(7) -0.04850(8) 0.0359(4) Uani 1 1 d . . .
Mo2 Mo 0.13026(4) 0.65847(7) -0.03727(8) 0.0338(4) Uani 1 1 d . . .
Mo3 Mo 0.17311(4) 0.76573(7) 0.06522(8) 0.0330(4) Uani 1 1 d . . .
Mo4 Mo 0.30593(4) 0.76773(7) 0.19272(7) 0.0306(4) Uani 1 1 d . . .
Mo5 Mo 0.36039(4) 0.66476(7) 0.18293(7) 0.0301(3) Uani 1 1 d . . .
Mo6 Mo 0.30283(4) 0.51974(7) 0.04290(7) 0.0304(3) Uani 1 1 d . . .
Cd1 Cd 0.2500 0.7500 0.0000 0.0311(4) Uani 1 2 d S . .
Cd2 Cd 0.27403(4) 0.38343(7) 0.15392(7) 0.0482(4) Uani 1 1 d . . .
P1 P 0.24432(13) 0.58443(19) 0.1091(2) 0.0276(9) Uani 1 1 d . . .
P2 P 0.38533(13) 0.4585(2) 0.2083(2) 0.0377(11) Uani 1 1 d . . .
P3 P 0.09909(14) 0.4555(2) -0.0806(3) 0.0456(13) Uani 1 1 d . . .
P4 P 0.23021(15) 0.7760(2) 0.2356(3) 0.0375(11) Uani 1 1 d . . .
O1 O 0.3096(3) 0.7487(5) 0.1173(5) 0.0329(19) Uani 1 1 d U . .
O2 O 0.1837(3) 0.7455(5) -0.0018(6) 0.0353(19) Uani 1 1 d U . .
O3 O 0.3555(3) 0.6210(5) 0.0990(5) 0.0329(19) Uani 1 1 d U . .
O4 O 0.2535(3) 0.6092(5) -0.0175(5) 0.0338(19) Uani 1 1 d U . .
O5 O 0.2936(3) 0.5775(5) 0.1191(5) 0.0317(17) Uani 1 1 d U . .
O6 O 0.2429(3) 0.5161(5) 0.1503(5) 0.0331(19) Uani 1 1 d U . .
O7 O 0.2409(3) 0.6731(5) 0.1306(5) 0.0327(18) Uani 1 1 d U . .
O8 O 0.1489(3) 0.6117(5) -0.0978(6) 0.041(2) Uani 1 1 d U . .
O9 O 0.1315(3) 0.8445(6) 0.0269(6) 0.042(2) Uani 1 1 d U . .
O10 O 0.2000(3) 0.5753(5) 0.0312(5) 0.0351(19) Uani 1 1 d U . .
O11 O 0.1342(3) 0.6639(5) 0.0442(6) 0.038(2) Uani 1 1 d U . .
O12 O 0.2531(3) 0.4410(5) 0.0276(5) 0.035(2) Uani 1 1 d U . .
O13 O 0.2394(3) 0.8389(5) 0.1173(5) 0.0342(19) Uani 1 1 d U . .
O14 O 0.3463(3) 0.8495(6) 0.2345(6) 0.041(3) Uani 1 1 d U . .
O15 O 0.1861(4) 0.7695(5) 0.1575(6) 0.038(2) Uani 1 1 d U . .
O16 O 0.3563(3) 0.4504(5) 0.1311(6) 0.038(2) Uani 1 1 d U . .
O17 O 0.3439(3) 0.6664(5) 0.2454(6) 0.037(2) Uani 1 1 d U . .
O18 O 0.3184(3) 0.4852(5) -0.0048(5) 0.038(2) Uani 1 1 d U . .
O19 O 0.3543(3) 0.4180(6) 0.2277(6) 0.044(2) Uani 1 1 d U . .
O20 O 0.2815(3) 0.7694(5) 0.2487(6) 0.038(2) Uani 1 1 d U . .
O21 O 0.0960(3) 0.5434(6) -0.0566(6) 0.048(2) Uani 1 1 d U . .
O22 O 0.1513(4) 0.4420(6) -0.0601(6) 0.050(3) Uani 1 1 d U . .
O23 O 0.0608(5) 0.4526(8) -0.1582(7) 0.091(5) Uani 1 1 d U . .
O24 O 0.0905(5) 0.3896(7) -0.0465(8) 0.082(4) Uani 1 1 d U . .
O25 O 0.2280(4) 0.7027(6) 0.2728(6) 0.046(3) Uani 1 1 d U . .
H25 H 0.2134 0.6973 0.2898 0.069 Uiso 1 1 d R . .
O26 O 0.2272(4) 0.8613(6) 0.2598(6) 0.044(2) Uani 1 1 d U . .
O27 O 0.4360(3) 0.4171(6) 0.2453(6) 0.049(3) Uani 1 1 d U . .
H27 H 0.4578 0.3831 0.2519 0.073 Uiso 1 1 d R . .
O28 O 0.3955(3) 0.5525(6) 0.2304(6) 0.043(2) Uani 1 1 d U . .
O29 O 0.4141(3) 0.7205(6) 0.2222(6) 0.041(2) Uani 1 1 d U . .
O30 O 0.0787(4) 0.7141(6) -0.0981(6) 0.049(3) Uani 1 1 d U . .
O31 O 0.1960(4) 0.4816(6) -0.1192(6) 0.046(3) Uani 1 1 d U . .
C1 C 0.2058(10) 0.2495(13) 0.0470(14) 0.102(7) Uani 1 1 d U . .
H1A H 0.1874 0.2069 0.0509 0.123 Uiso 1 1 calc R . .
H1B H 0.1879 0.2574 -0.0024 0.123 Uiso 1 1 calc R . .
C2 C 0.2515(8) 0.2155(14) 0.0753(13) 0.110(6) Uani 1 1 d DU . .
H2A H 0.2529 0.2080 0.0379 0.132 Uiso 1 1 calc R . .
H2B H 0.2530 0.1594 0.0926 0.132 Uiso 1 1 calc R . .
C3 C 0.3431(7) 0.2396(14) 0.1470(12) 0.112(7) Uani 1 1 d DU . .
H3A H 0.3371 0.2054 0.1099 0.134 Uiso 1 1 calc R . .
H3B H 0.3606 0.2910 0.1517 0.134 Uiso 1 1 calc R . .
C4 C 0.3731(11) 0.1929(16) 0.2115(12) 0.119(7) Uani 1 1 d DU . .
H4A H 0.4049 0.1773 0.2230 0.142 Uiso 1 1 calc R . .
H4B H 0.3557 0.1409 0.2057 0.142 Uiso 1 1 calc R . .
C5 C 0.3280(12) 0.5672(15) 0.3545(19) 0.134(7) Uani 1 1 d DU . .
H5A H 0.3189 0.6035 0.3164 0.160 Uiso 1 1 calc R . .
H5B H 0.3383 0.6033 0.3931 0.160 Uiso 1 1 calc R . .
C6 C 0.2845(10) 0.5168(14) 0.3319(13) 0.121(6) Uani 1 1 d DU . .
H6E H 0.2910 0.4568 0.3323 0.145 Uiso 1 1 calc R . .
H6D H 0.2765 0.5265 0.3623 0.145 Uiso 1 1 calc R . .
C7 C 0.1948(11) 0.5061(13) 0.2360(17) 0.115(6) Uani 1 1 d U . .
H7A H 0.1959 0.4452 0.2315 0.138 Uiso 1 1 calc R . .
H7B H 0.1896 0.5167 0.2694 0.138 Uiso 1 1 calc R . .
C8 C 0.1539(13) 0.5418(15) 0.1696(19) 0.127(7) Uani 1 1 d U . .
H8A H 0.1619 0.6007 0.1687 0.152 Uiso 1 1 calc R . .
H8B H 0.1240 0.5416 0.1655 0.152 Uiso 1 1 calc R . .
C9 C 0.0188(8) 0.0966(14) 0.3199(13) 0.090(7) Uani 1 1 d U . .
H9A H 0.0409 0.1431 0.3294 0.108 Uiso 1 1 calc R . .
H9B H -0.0095 0.1185 0.3153 0.108 Uiso 1 1 calc R . .
C10 C 0.0432(8) 0.0365(15) 0.3678(14) 0.094(7) Uani 1 1 d U . .
H10A H 0.0706 0.0619 0.4123 0.113 Uiso 1 1 calc R . .
H10B H 0.0577 -0.0031 0.3552 0.113 Uiso 1 1 calc R . .
N1 N 0.2022(7) 0.3276(11) 0.0730(12) 0.112(6) Uani 1 1 d U . .
H1C H 0.1859 0.3179 0.0897 0.135 Uiso 1 1 calc R . .
H1D H 0.1837 0.3647 0.0375 0.135 Uiso 1 1 calc R . .
N2 N 0.2961(6) 0.2608(10) 0.1307(11) 0.092(5) Uani 1 1 d DU . .
H2 H 0.3017 0.2301 0.1661 0.110 Uiso 1 1 calc R . .
N3 N 0.3830(11) 0.2413(16) 0.2680(13) 0.194(13) Uani 1 1 d DU . .
H3C H 0.4015 0.2100 0.3067 0.291 Uiso 1 1 d R . .
H3D H 0.3545 0.2563 0.2588 0.291 Uiso 1 1 d R . .
H3E H 0.4002 0.2878 0.2740 0.291 Uiso 1 1 d R . .
N4 N 0.3692(10) 0.5137(17) 0.3757(10) 0.249(13) Uani 1 1 d DU . .
H4C H 0.3856 0.5320 0.3613 0.374 Uiso 1 1 d R . .
H4D H 0.3578 0.4613 0.3597 0.374 Uiso 1 1 d R . .
H4E H 0.3900 0.5133 0.4221 0.374 Uiso 1 1 d R . .
N5 N 0.2439(8) 0.5454(9) 0.2617(13) 0.102(5) Uani 1 1 d DU . .
H5C H 0.2507 0.5308 0.2338 0.123 Uiso 1 1 d R . .
N6 N 0.1412(8) 0.4959(11) 0.1048(13) 0.123(7) Uani 1 1 d U . .
H6A H 0.1626 0.5126 0.0984 0.185 Uiso 1 1 calc R . .
H6B H 0.1099 0.5087 0.0671 0.185 Uiso 1 1 calc R . .
H6C H 0.1439 0.4399 0.1116 0.185 Uiso 1 1 calc R . .
N7 N 0.0000 0.041(2) 0.2500 0.129(10) Uani 1 2 d SU . .
H7C H -0.0255 0.0067 0.2377 0.155 Uiso 0.50 1 d PR A -1
N8 N 0.0082(8) -0.0122(16) 0.3755(13) 0.155(10) Uani 1 1 d U . .
H8C H 0.0163 0.0004 0.4164 0.233 Uiso 1 1 calc R . .
H8D H 0.0117 -0.0678 0.3734 0.233 Uiso 1 1 calc R . .
H8E H -0.0236 0.0027 0.3411 0.233 Uiso 1 1 calc R . .
O1W O 1.0194(9) 0.604(2) 0.0703(18) 0.103(11) Uani 0.50 1 d P . .
O2W O 0.0000 1.0000 0.0000 0.126(11) Uani 1 2 d S . .
O3W O 0.0000 0.3357(18) 0.7500 0.25(3) Uani 1 2 d S . .
O4W O 0.1358(6) 0.3177(11) 0.1171(9) 0.120(6) Uani 1 1 d U . .
O5W O 0.3122(6) 0.4749(9) 0.2398(9) 0.128(6) Uani 1 1 d DU . .
O6W O 0.0455(8) 0.8050(18) 0.4904(19) 0.260(19) Uani 1 1 d . . .
O7W O 0.0000 0.608(3) 0.7500 0.245(19) Uani 1 2 d SU . .

loop_
_atom_site_aniso_label
_atom_site_aniso_U_11
_atom_site_aniso_U_22
_atom_site_aniso_U_33
_atom_site_aniso_U_23
_atom_site_aniso_U_13
_atom_site_aniso_U_12
Mo1 0.0255(7) 0.0145(5) 0.0458(10) -0.0083(5) 0.0126(7) -0.0016(5)
Mo2 0.0178(6) 0.0203(6) 0.0465(10) 0.0003(5) 0.0129(7) -0.0001(5)
Mo3 0.0242(7) 0.0201(6) 0.0529(10) -0.0012(6) 0.0238(7) 0.0019(5)
Mo4 0.0273(7) 0.0186(6) 0.0474(10) -0.0095(5) 0.0246(7) -0.0031(5)
Mo5 0.0217(6) 0.0222(6) 0.0412(10) -0.0094(5) 0.0177(7) -0.0015(5)
Mo6 0.0247(7) 0.0178(6) 0.0383(9) -0.0060(5) 0.0154(7) 0.0020(5)
Cd1 0.0237(8) 0.0182(6) 0.0446(11) -0.0083(6) 0.0187(8) -0.0014(6)
Cd2 0.0463(7) 0.0321(6) 0.0549(10) -0.0059(6) 0.0270(7) -0.0008(5)
P1 0.0227(19) 0.0134(15) 0.043(3) -0.0035(15) 0.019(2) -0.0006(14)
P2 0.019(2) 0.0285(19) 0.049(3) -0.0035(18) 0.014(2) 0.0018(16)
P3 0.022(2) 0.0256(19) 0.051(3) 0.0056(18) 0.006(2) -0.0045(16)
P4 0.041(2) 0.0247(18) 0.059(3) -0.0080(18) 0.037(3) -0.0056(17)
O1 0.029(3) 0.021(3) 0.047(3) -0.006(3) 0.024(3) 0.001(3)
O2 0.027(3) 0.019(3) 0.053(4) -0.004(3) 0.022(3) 0.001(3)
O3 0.025(3) 0.026(3) 0.048(4) -0.008(3) 0.023(3) 0.002(3)
O4 0.026(3) 0.020(3) 0.045(3) -0.007(3) 0.018(3) 0.002(3)
O5 0.025(3) 0.024(3) 0.049(3) -0.006(2) 0.025(2) 0.000(2)
O6 0.030(3) 0.021(3) 0.047(4) -0.005(3) 0.024(3) -0.001(3)
O7 0.027(3) 0.022(3) 0.048(3) -0.005(3) 0.024(2) 0.000(2)
O8 0.027(3) 0.026(3) 0.051(4) -0.006(3) 0.017(3) 0.001(3)
O9 0.036(5) 0.032(4) 0.059(6) 0.001(4) 0.032(4) 0.013(4)
O10 0.024(3) 0.021(3) 0.051(3) -0.002(3) 0.019(3) -0.001(2)
O11 0.028(3) 0.026(3) 0.056(4) 0.001(3) 0.024(3) 0.000(3)
O12 0.031(3) 0.020(3) 0.048(4) -0.006(3) 0.021(3) 0.003(3)
O13 0.031(3) 0.023(3) 0.052(4) -0.007(3) 0.028(3) 0.004(3)
O14 0.034(5) 0.029(4) 0.051(6) -0.018(4) 0.023(4) -0.009(4)
O15 0.035(3) 0.032(3) 0.055(4) -0.005(3) 0.032(3) 0.001(3)
O16 0.029(3) 0.026(3) 0.049(4) -0.007(3) 0.021(3) 0.006(3)
O17 0.027(3) 0.027(3) 0.054(4) -0.003(3) 0.025(3) 0.002(3)
O18 0.037(5) 0.029(4) 0.043(6) -0.007(4) 0.023(4) 0.005(4)
O19 0.031(4) 0.039(4) 0.057(4) -0.006(3) 0.025(3) -0.002(3)
O20 0.038(3) 0.033(3) 0.049(4) -0.007(3) 0.031(3) 0.001(3)
O21 0.028(3) 0.032(4) 0.059(4) -0.002(3) 0.017(3) -0.007(3)
O22 0.033(4) 0.028(4) 0.061(4) 0.000(3) 0.018(3) -0.005(3)
O23 0.047(6) 0.073(7) 0.068(8) -0.011(6) -0.003(6) 0.010(6)
O24 0.074(6) 0.055(6) 0.095(8) 0.030(6) 0.044(6) -0.011(5)
O25 0.061(6) 0.035(5) 0.064(7) -0.003(5) 0.050(5) -0.006(5)
O26 0.049(5) 0.031(4) 0.057(5) -0.009(4) 0.036(4) -0.002(4)
O27 0.030(5) 0.041(5) 0.061(7) -0.005(5) 0.023(5) 0.010(4)
O28 0.031(3) 0.032(3) 0.056(4) -0.006(3) 0.023(3) 0.002(3)
O29 0.025(4) 0.034(4) 0.061(6) -0.015(4) 0.027(4) -0.004(4)
O30 0.030(5) 0.032(5) 0.052(6) 0.000(4) 0.011(4) 0.004(4)
O31 0.040(5) 0.025(4) 0.051(6) -0.016(4) 0.018(4) -0.001(4)
C1 0.133(14) 0.067(9) 0.108(14) -0.014(9) 0.077(12) 0.023(9)
C2 0.143(13) 0.076(9) 0.109(14) -0.019(8) 0.079(12) 0.024(9)
C3 0.141(13) 0.077(9) 0.111(14) -0.014(8) 0.078(12) 0.023(9)
C4 0.148(14) 0.081(10) 0.113(15) -0.012(9) 0.078(12) 0.020(10)
C5 0.213(15) 0.067(9) 0.217(17) -0.007(10) 0.182(14) -0.004(9)
C6 0.211(15) 0.052(8) 0.211(17) -0.004(9) 0.187(14) -0.007(9)
C7 0.206(15) 0.051(8) 0.211(17) 0.000(9) 0.190(14) -0.013(9)
C8 0.212(16) 0.055(9) 0.215(18) -0.002(10) 0.183(15) -0.008(10)
C9 0.059(12) 0.086(14) 0.098(18) -0.017(10) 0.037(12) -0.037(10)
C10 0.061(12) 0.089(14) 0.102(18) -0.015(10) 0.038(12) -0.044(10)
N1 0.104(9) 0.063(8) 0.158(13) -0.012(8) 0.078(10) 0.004(8)
N2 0.089(9) 0.071(8) 0.161(13) -0.026(8) 0.101(9) 0.005(7)
N3 0.175(17) 0.118(15) 0.170(19) -0.008(14) 0.055(16) 0.011(14)
N4 0.227(17) 0.116(13) 0.295(19) -0.001(14) 0.117(16) -0.023(13)
N5 0.173(13) 0.029(7) 0.209(16) -0.020(9) 0.170(12) -0.014(8)
N6 0.138(12) 0.065(9) 0.197(15) -0.003(10) 0.121(11) -0.023(9)
N7 0.100(16) 0.19(2) 0.10(2) 0.000 0.065(15) 0.000
N8 0.126(15) 0.22(2) 0.085(18) 0.010(13) 0.049(13) -0.068(13)
O1W 0.067(17) 0.15(3) 0.14(3) 0.02(2) 0.09(2) 0.044(18)
O2W 0.096(15) 0.24(3) 0.08(2) -0.094(19) 0.075(15) -0.069(18)
O3W 0.32(5) 0.10(2) 0.15(3) 0.000 0.06(3) 0.000
O4W 0.091(10) 0.109(11) 0.107(13) 0.021(9) 0.039(9) 0.005(9)
O5W 0.087(7) 0.075(7) 0.109(8) 0.004(6) 0.011(7) -0.006(6)
O6W 0.105(15) 0.23(3) 0.44(5) -0.13(3) 0.17(2) -0.012(17)
O7W 0.21(2) 0.26(2) 0.19(2) 0.000 0.098(17) 0.000

loop_
_atom_type_symbol
_atom_type_description
_atom_type_scat_dispersion_real
_atom_type_scat_dispersion_imag
_atom_type_scat_source
C C 0.0033 0.0016 'International Tables Vol C Tables 4.2.6.8 and 6.1.1.4'
H H 0.0000 0.0000 'International Tables Vol C Tables 4.2.6.8 and 6.1.1.4'
Cd Cd -0.8075 1.2024 'International Tables Vol C Tables 4.2.6.8 and 6.1.1.4'
Mo Mo -1.6832 0.6857 'International Tables Vol C Tables 4.2.6.8 and 6.1.1.4'
N N 0.0061 0.0033 'International Tables Vol C Tables 4.2.6.8 and 6.1.1.4'
O O 0.0106 0.0060 'International Tables Vol C Tables 4.2.6.8 and 6.1.1.4'
P P 0.1023 0.0942 'International Tables Vol C Tables 4.2.6.8 and 6.1.1.4'

loop_
_geom_angle_atom_site_label_1
_geom_angle_atom_site_label_2
_geom_angle_atom_site_label_3
_geom_angle
_geom_angle_site_symmetry_1
_geom_angle_site_symmetry_3
O31 Mo1 O12 107.2(4) . .
O31 Mo1 O4 100.5(5) . .
O12 Mo1 O4 94.7(4) . .
O31 Mo1 O22 97.5(5) . .
O12 Mo1 O22 85.8(4) . .
O4 Mo1 O22 161.0(4) . .
O31 Mo1 O8 97.7(5) . .
O12 Mo1 O8 154.5(4) . .
O4 Mo1 O8 85.9(3) . .
O22 Mo1 O8 85.5(4) . .
O31 Mo1 O10 167.9(4) . .
O12 Mo1 O10 83.9(4) . .
O4 Mo1 O10 82.8(4) . .
O22 Mo1 O10 78.4(4) . .
O8 Mo1 O10 70.8(4) . .
O31 Mo1 Mo6 100.6(3) . .
O12 Mo1 Mo6 48.0(3) . .
O4 Mo1 Mo6 48.4(2) . .
O22 Mo1 Mo6 133.6(3) . .
O8 Mo1 Mo6 133.0(2) . .
O10 Mo1 Mo6 90.3(2) . .
O30 Mo2 O11 104.3(5) . .
O30 Mo2 O2 100.9(4) . .
O11 Mo2 O2 94.6(4) . .
O30 Mo2 O21 97.5(4) . .
O11 Mo2 O21 85.9(4) . .
O2 Mo2 O21 160.9(4) . .
O30 Mo2 O8 99.7(5) . .
O11 Mo2 O8 155.3(4) . .
O2 Mo2 O8 86.5(4) . .
O21 Mo2 O8 85.3(4) . .
O30 Mo2 O10 170.7(5) . .
O11 Mo2 O10 84.7(4) . .
O2 Mo2 O10 80.1(3) . .
O21 Mo2 O10 80.9(3) . .
O8 Mo2 O10 71.1(4) . .
O30 Mo2 Mo3 99.1(4) . .
O11 Mo2 Mo3 47.9(3) . .
O2 Mo2 Mo3 48.2(3) . .
O21 Mo2 Mo3 133.4(4) . .
O8 Mo2 Mo3 133.4(2) . .
O10 Mo2 Mo3 88.4(2) . .
O9 Mo3 O11 105.5(4) . .
O9 Mo3 O2 101.3(5) . .
O11 Mo3 O2 96.3(4) . .
O9 Mo3 O15 96.4(5) . .
O11 Mo3 O15 86.8(4) . .
O2 Mo3 O15 160.4(4) . .
O9 Mo3 O13 98.3(4) . .
O11 Mo3 O13 155.6(4) . .
O2 Mo3 O13 83.8(4) . .
O15 Mo3 O13 85.4(4) . .
O9 Mo3 O7 170.5(4) . .
O11 Mo3 O7 83.3(3) . .
O2 Mo3 O7 80.9(4) . .
O15 Mo3 O7 80.2(4) . .
O13 Mo3 O7 72.6(3) . .
O9 Mo3 Mo2 100.5(4) . .
O11 Mo3 Mo2 48.3(3) . .
O2 Mo3 Mo2 49.6(2) . .
O15 Mo3 Mo2 134.7(3) . .
O13 Mo3 Mo2 132.2(3) . .
O7 Mo3 Mo2 88.1(2) . .
O14 Mo4 O17 106.0(4) . .
O14 Mo4 O1 99.9(5) . .
O17 Mo4 O1 95.3(4) . .
O14 Mo4 O20 96.2(5) . .
O17 Mo4 O20 86.8(4) . .
O1 Mo4 O20 162.5(4) . .
O14 Mo4 O13 98.2(4) . .
O17 Mo4 O13 155.1(3) . .
O1 Mo4 O13 86.0(4) . .
O20 Mo4 O13 85.0(4) . .
O14 Mo4 O7 170.3(4) . .
O17 Mo4 O7 82.4(3) . .
O1 Mo4 O7 83.7(4) . .
O20 Mo4 O7 79.3(4) . .
O13 Mo4 O7 73.0(3) . .
O14 Mo4 Mo5 99.9(3) . .
O17 Mo4 Mo5 48.6(3) . .
O1 Mo4 Mo5 48.1(3) . .
O20 Mo4 Mo5 135.2(3) . .
O13 Mo4 Mo5 132.7(3) . .
O7 Mo4 Mo5 89.2(2) . .
O29 Mo5 O1 101.4(4) . .
O29 Mo5 O17 107.5(5) . .
O1 Mo5 O17 95.5(4) . .
O29 Mo5 O28 95.2(4) . .
O1 Mo5 O28 162.3(4) . .
O17 Mo5 O28 85.3(4) . .
O29 Mo5 O3 96.1(4) . .
O1 Mo5 O3 86.0(4) . .
O17 Mo5 O3 155.5(3) . .
O28 Mo5 O3 86.2(4) . .
O29 Mo5 O5 168.3(4) . .
O1 Mo5 O5 81.7(3) . .
O17 Mo5 O5 83.3(4) . .
O28 Mo5 O5 80.9(3) . .
O3 Mo5 O5 72.7(3) . .
O29 Mo5 Mo4 102.3(3) . .
O1 Mo5 Mo4 49.1(3) . .
O17 Mo5 Mo4 47.8(3) . .
O28 Mo5 Mo4 132.9(3) . .
O3 Mo5 Mo4 133.8(2) . .
O5 Mo5 Mo4 88.4(2) . .
O18 Mo6 O12 107.3(4) . .
O18 Mo6 O4 101.6(5) . .
O12 Mo6 O4 94.8(4) . .
O18 Mo6 O16 96.3(4) . .
O12 Mo6 O16 87.0(4) . .
O4 Mo6 O16 160.5(4) . .
O18 Mo6 O3 100.4(4) . .
O12 Mo6 O3 151.6(4) . .
O4 Mo6 O3 85.6(3) . .
O16 Mo6 O3 83.7(4) . .
O18 Mo6 O5 171.0(4) . .
O12 Mo6 O5 81.0(4) . .
O4 Mo6 O5 80.8(4) . .
O16 Mo6 O5 80.3(4) . .
O3 Mo6 O5 71.0(3) . .
O18 Mo6 Mo1 101.5(3) . .
O12 Mo6 Mo1 47.4(3) . .
O4 Mo6 Mo1 49.0(2) . .
O16 Mo6 Mo1 134.2(3) . .
O3 Mo6 Mo1 132.6(2) . .
O5 Mo6 Mo1 86.6(2) . .
O1 Cd1 O1 179.998(1) . 7_565
O1 Cd1 O2 95.7(4) . .
O1 Cd1 O2 84.3(4) 7_565 .
O1 Cd1 O2 84.3(4) . 7_565
O1 Cd1 O2 95.7(4) 7_565 7_565
O2 Cd1 O2 180.0(5) . 7_565
O1 Cd1 O4 82.9(3) . 7_565
O1 Cd1 O4 97.1(3) 7_565 7_565
O2 Cd1 O4 81.8(3) . 7_565
O2 Cd1 O4 98.2(3) 7_565 7_565
O1 Cd1 O4 97.1(3) . .
O1 Cd1 O4 82.9(3) 7_565 .
O2 Cd1 O4 98.2(3) . .
O2 Cd1 O4 81.8(3) 7_565 .
O4 Cd1 O4 179.999(1) 7_565 .
N1 Cd2 O19 165.7(6) . .
N1 Cd2 O26 96.8(7) . 4_545
O19 Cd2 O26 91.4(4) . 4_545
N1 Cd2 N2 77.8(6) . .
O19 Cd2 N2 88.5(5) . .
O26 Cd2 N2 109.3(6) 4_545 .
N1 Cd2 O5W 143.2(7) . .
O19 Cd2 O5W 51.0(6) . .
O26 Cd2 O5W 61.7(6) 4_545 .
N2 Cd2 O5W 135.7(6) . .
N1 Cd2 O6 96.0(5) . .
O19 Cd2 O6 96.6(3) . .
O26 Cd2 O6 83.3(4) 4_545 .
N2 Cd2 O6 166.3(6) . .
O5W Cd2 O6 54.6(5) . .
O6 P1 O10 110.9(5) . .
O6 P1 O7 111.7(6) . .
O10 P1 O7 107.0(5) . .
O6 P1 O5 110.4(5) . .
O10 P1 O5 107.4(6) . .
O7 P1 O5 109.3(5) . .
O16 P2 O27 108.0(6) . .
O16 P2 O28 110.7(6) . .
O27 P2 O28 106.7(5) . .
O16 P2 O19 109.5(6) . .
O27 P2 O19 113.0(6) . .
O28 P2 O19 109.0(6) . .
O24 P3 O23 112.6(8) . .
O24 P3 O21 108.4(9) . .
O23 P3 O21 107.9(7) . .
O24 P3 O22 109.4(7) . .
O23 P3 O22 107.8(8) . .
O21 P3 O22 110.7(6) . .
O26 P4 O25 113.1(7) . .
O26 P4 O15 107.7(6) . .
O25 P4 O15 109.3(6) . .
O26 P4 O20 109.3(6) . .
O25 P4 O20 108.1(6) . .
O15 P4 O20 109.3(6) . .
Mo5 O1 Mo4 82.9(4) . .
Mo5 O1 Cd1 132.6(4) . .
Mo4 O1 Cd1 131.9(4) . .
Mo3 O2 Mo2 82.3(4) . .
Mo3 O2 Cd1 136.0(5) . .
Mo2 O2 Cd1 131.9(4) . .
Mo5 O3 Mo6 112.8(4) . .
Mo6 O4 Mo1 82.6(3) . .
Mo6 O4 Cd1 132.5(5) . .
Mo1 O4 Cd1 131.2(4) . .
P1 O5 Mo5 126.3(5) . .
P1 O5 Mo6 127.5(5) . .
Mo5 O5 Mo6 101.8(3) . .
P1 O6 Cd2 116.9(5) . .
P1 O7 Mo4 124.8(5) . .
P1 O7 Mo3 126.7(6) . .
Mo4 O7 Mo3 100.3(3) . .
Mo1 O8 Mo2 114.4(5) . .
P1 O10 Mo2 128.3(5) . .
P1 O10 Mo1 124.9(5) . .
Mo2 O10 Mo1 102.2(4) . .
Mo3 O11 Mo2 83.8(4) . .
Mo1 O12 Mo6 84.6(4) . .
Mo3 O13 Mo4 112.9(4) . .
P4 O15 Mo3 139.5(6) . .
P2 O16 Mo6 136.9(5) . .
Mo4 O17 Mo5 83.6(4) . .
P2 O19 Cd2 126.0(7) . .
P4 O20 Mo4 139.0(7) . .
P3 O21 Mo2 135.5(7) . .
P3 O22 Mo1 136.6(6) . .
P4 O25 H25 131.7 . .
P4 O26 Cd2 125.6(6) . 4
P2 O27 H27 158.3 . .
P2 O28 Mo5 135.2(7) . .
C2 C1 N1 121(2) . .
C2 C1 H1A 107.1 . .
N1 C1 H1A 107.1 . .
C2 C1 H1B 107.1 . .
N1 C1 H1B 107.1 . .
H1A C1 H1B 106.8 . .
C1 C2 N2 118.6(18) . .
C1 C2 H2A 107.7 . .
N2 C2 H2A 107.7 . .
C1 C2 H2B 107.7 . .
N2 C2 H2B 107.7 . .
H2A C2 H2B 107.1 . .
C4 C3 N2 108(2) . .
C4 C3 H3A 110.1 . .
N2 C3 H3A 110.1 . .
C4 C3 H3B 110.1 . .
N2 C3 H3B 110.1 . .
H3A C3 H3B 108.4 . .
C3 C4 N3 112(2) . .
C3 C4 H4A 109.2 . .
N3 C4 H4A 109.2 . .
C3 C4 H4B 109.2 . .
N3 C4 H4B 109.2 . .
H4A C4 H4B 107.9 . .
N4 C5 C6 111(2) . .
N4 C5 H5A 109.4 . .
C6 C5 H5A 109.4 . .
N4 C5 H5B 109.4 . .
C6 C5 H5B 109.4 . .
H5A C5 H5B 108.0 . .
N5 C6 C5 105(2) . .
N5 C6 H6E 110.7 . .
C5 C6 H6E 110.7 . .
N5 C6 H6D 110.7 . .
C5 C6 H6D 110.7 . .
H6E C6 H6D 108.8 . .
C8 C7 N5 110(2) . .
C8 C7 H7A 109.7 . .
N5 C7 H7A 109.7 . .
C8 C7 H7B 109.7 . .
N5 C7 H7B 109.7 . .
H7A C7 H7B 108.2 . .
C7 C8 N6 116(2) . .
C7 C8 H8A 108.4 . .
N6 C8 H8A 108.4 . .
C7 C8 H8B 108.4 . .
N6 C8 H8B 108.4 . .
H8A C8 H8B 107.5 . .
C10 C9 N7 99(2) . .
C10 C9 H9A 111.9 . .
N7 C9 H9A 111.9 . .
C10 C9 H9B 111.9 . .
N7 C9 H9B 111.9 . .
H9A C9 H9B 109.6 . .
C9 C10 N8 112(2) . .
C9 C10 H10A 109.3 . .
N8 C10 H10A 109.3 . .
C9 C10 H10B 109.3 . .
N8 C10 H10B 109.3 . .
H10A C10 H10B 107.9 . .
C1 N1 Cd2 113.2(15) . .
C1 N1 H1C 108.9 . .
Cd2 N1 H1C 108.9 . .
C1 N1 H1D 108.9 . .
Cd2 N1 H1D 108.9 . .
H1C N1 H1D 107.8 . .
C2 N2 C3 118.6(18) . .
C2 N2 Cd2 109.6(12) . .
C3 N2 Cd2 128.6(13) . .
C2 N2 H2 95.8 . .
C3 N2 H2 95.8 . .
Cd2 N2 H2 95.8 . .
C4 N3 H3C 108.9 . .
C4 N3 H3D 111.1 . .
H3C N3 H3D 109.5 . .
C4 N3 H3E 108.5 . .
H3C N3 H3E 109.5 . .
H3D N3 H3E 109.5 . .
C5 N4 H4C 113.5 . .
C5 N4 H4D 109.2 . .
H4C N4 H4D 109.5 . .
C5 N4 H4E 105.6 . .
H4C N4 H4E 109.5 . .
H4D N4 H4E 109.5 . .
C6 N5 C7 110(2) . .
C6 N5 H5C 109.0 . .
C7 N5 H5C 110.3 . .
C8 N6 H6A 109.5 . .
C8 N6 H6B 109.5 . .
H6A N6 H6B 109.5 . .
C8 N6 H6C 109.5 . .
H6A N6 H6C 109.5 . .
H6B N6 H6C 109.5 . .
C9 N7 C9 116(3) . 2
C9 N7 H7C 108.2 . .
C9 N7 H7C 108.4 2 .
C10 N8 H8C 109.5 . .
C10 N8 H8D 109.5 . .
H8C N8 H8D 109.5 . .
C10 N8 H8E 109.5 . .
H8C N8 H8E 109.5 . .
H8D N8 H8E 109.5 . .

loop_
_geom_bond_atom_site_label_1
_geom_bond_atom_site_label_2
_geom_bond_distance
_geom_bond_site_symmetry_2
Mo1 O31 1.675(12) .
Mo1 O12 1.930(9) .
Mo1 O4 1.984(8) .
Mo1 O22 2.034(10) .
Mo1 O8 2.111(9) .
Mo1 O10 2.291(11) .
Mo1 Mo6 2.6089(18) .
Mo2 O30 1.666(9) .
Mo2 O11 1.946(11) .
Mo2 O2 1.992(8) .
Mo2 O21 2.045(9) .
Mo2 O8 2.116(11) .
Mo2 O10 2.273(9) .
Mo2 Mo3 2.5932(19) .
Mo3 O9 1.660(9) .
Mo3 O11 1.935(8) .
Mo3 O2 1.949(11) .
Mo3 O15 2.042(11) .
Mo3 O13 2.109(9) .
Mo3 O7 2.318(8) .
Mo4 O14 1.680(9) .
Mo4 O17 1.945(9) .
Mo4 O1 1.986(11) .
Mo4 O20 2.039(11) .
Mo4 O13 2.130(9) .
Mo4 O7 2.283(8) .
Mo4 Mo5 2.6084(16) .
Mo5 O29 1.686(9) .
Mo5 O1 1.955(9) .
Mo5 O17 1.970(11) .
Mo5 O28 2.039(9) .
Mo5 O3 2.104(10) .
Mo5 O5 2.244(8) .
Mo6 O18 1.677(10) .
Mo6 O12 1.947(9) .
Mo6 O4 1.967(9) .
Mo6 O16 2.058(10) .
Mo6 O3 2.133(8) .
Mo6 O5 2.303(10) .
Cd1 O1 2.254(10) .
Cd1 O1 2.254(10) 7_565
Cd1 O2 2.262(9) .
Cd1 O2 2.262(9) 7_565
Cd1 O4 2.276(8) 7_565
Cd1 O4 2.276(8) .
Cd2 N1 2.143(18) .
Cd2 O19 2.200(9) .
Cd2 O26 2.206(12) 4_545
Cd2 N2 2.281(14) .
Cd2 O5W 2.186(16) .
Cd2 O6 2.323(8) .
P1 O6 1.507(10) .
P1 O10 1.526(11) .
P1 O7 1.526(9) .
P1 O5 1.558(9) .
P2 O16 1.500(12) .
P2 O27 1.506(10) .
P2 O28 1.539(10) .
P2 O19 1.563(11) .
P3 O24 1.488(13) .
P3 O23 1.490(14) .
P3 O21 1.537(11) .
P3 O22 1.542(11) .
P4 O26 1.501(10) .
P4 O25 1.514(11) .
P4 O15 1.523(12) .
P4 O20 1.586(10) .
O25 H25 0.8448 .
O26 Cd2 2.206(12) 4
O27 H27 0.8505 .
C1 C2 1.36(3) .
C1 N1 1.43(2) .
C1 H1A 0.9700 .
C1 H1B 0.9700 .
C2 N2 1.437(10) .
C2 H2A 0.9700 .
C2 H2B 0.9700 .
C3 C4 1.437(10) .
C3 N2 1.438(10) .
C3 H3A 0.9700 .
C3 H3B 0.9700 .
C4 N3 1.436(10) .
C4 H4A 0.9700 .
C4 H4B 0.9700 .
C5 N4 1.430(10) .
C5 C6 1.46(3) .
C5 H5A 0.9700 .
C5 H5B 0.9700 .
C6 N5 1.446(10) .
C6 H6E 0.9700 .
C6 H6D 0.9700 .
C7 C8 1.43(4) .
C7 N5 1.51(3) .
C7 H7A 0.9700 .
C7 H7B 0.9700 .
C8 N6 1.56(4) .
C8 H8A 0.9700 .
C8 H8B 0.9700 .
C9 C10 1.32(3) .
C9 N7 1.67(3) .
C9 H9A 0.9700 .
C9 H9B 0.9700 .
C10 N8 1.54(3) .
C10 H10A 0.9700 .
C10 H10B 0.9700 .
N1 H1C 0.9000 .
N1 H1D 0.9000 .
N2 H2 0.9100 .
N3 H3C 0.8900 .
N3 H3D 0.8900 .
N3 H3E 0.8900 .
N4 H4C 0.8900 .
N4 H4D 0.8900 .
N4 H4E 0.8900 .
N5 H5C 0.8957 .
N6 H6A 0.8900 .
N6 H6B 0.8900 .
N6 H6C 0.8900 .
N7 C9 1.67(3) 2
N7 H7C 0.9013 .
N8 H8C 0.8900 .
N8 H8D 0.8900 .
N8 H8E 0.8900 .
